data_7117432
loop_
_publ_author_name
'Henry, P.F.'
'Hughes, R.W.'
'Weller, M.T.'
'Ward, S.C.'

_publ_section_title
;
 Rb Cu P O4 - a maximum copper tetrahedral framework adopting the zeotype
 ABW structure
;
_journal_name_full 'Chemical Communications'
_journal_page_first 1959
_journal_page_last 1960
_journal_volume 2000
_journal_year 2000
_chemical_formula_sum 'Cu O4 P Rb'
_chemical_name_systematic 'Rb (Cu P O4)'
_space_group_IT_number 33
_symmetry_space_group_name_Hall 'P -2n -2ac'
_symmetry_space_group_name_H-M 'P c 21 n'
_cell_angle_alpha 90
_cell_angle_beta 90
_cell_angle_gamma 90
_cell_formula_units_Z 4
_cell_length_a 8.5261
_cell_length_b 5.3562
_cell_length_c 8.9064
_cell_volume 406.733
_citation_journal_id_ASTM CHCOFS
_cod_data_source_file Henry_CHCOFS_2000_988.cif
_cod_data_source_block Cu1O4P1Rb1
_cod_original_sg_symbol_Hall 'P 2c -2n (y,z,x)'
_cod_original_formula_sum 'Cu1 O4 P1 Rb1'
_cod_database_code 7117432

loop_
_symmetry_equiv_pos_as_xyz
x,y,z
-x,y+1/2,-z
x+1/2,y+1/2,-z+1/2
-x+1/2,y,z+1/2

loop_
_atom_site_label
_atom_site_type_symbol
_atom_site_fract_x
_atom_site_fract_y
_atom_site_fract_z
_atom_site_occupancy
_atom_site_U_iso_or_equiv
O4 O-2 0.2302 0.8645 0.2249 1 0.0
O1 O-2 0.1419 0.028 0.0294 1 0.0
O3 O-2 0.0534 0.2262 0.2667 1 0.0
P1 P+5 0.0791 -0.0146 0.1837 1 0.0
O2 O-2 -0.0621 0.8231 0.1682 1 0.0
Cu1 Cu+2 0.414 -0.0303 0.3268 1 0.0
Rb1 Rb+1 0.1768 0.4719 0.5199 1 0.0
